data_4126439
loop_
_publ_author_name
'Ke, Xian-Sheng'
'Kim, Taeyeon'
'Lynch, Vincent M.'
'Kim, Dongho'
'Sessler, Jonathan L.'

_publ_section_title
;
 Flattened Calixarene-Like Cyclic BODIPY Array: A New Photosynthetic
 Antenna Model.
;
_journal_name_full 'Journal of the American Chemical Society'
_journal_paper_doi 10.1021/jacs.7b08611
_journal_year 2017
_chemical_formula_moiety 'C84 H86 N9 B3 F6, 2 C H2 Cl2, C6 H14'
_chemical_formula_sum 'C92 H104 B3 Cl4 F6 N9'
_chemical_formula_weight 1624.07
_space_group_crystal_system triclinic
_space_group_IT_number 2
_space_group_name_Hall '-P 1'
_space_group_name_H-M_alt 'P -1'
_symmetry_space_group_name_Hall '-P 1'
_symmetry_space_group_name_H-M 'P -1'
_atom_sites_solution_hydrogens geom
_audit_creation_method SHELXL-2014/7
_cell_angle_alpha 113.569(3)
_cell_angle_beta 105.802(3)
_cell_angle_gamma 100.532(3)
_cell_formula_units_Z 2
_cell_length_a 14.8595(13)
_cell_length_b 18.9278(17)
_cell_length_c 18.9885(16)
_cell_measurement_reflns_used 5813
_cell_measurement_temperature 123(2)
_cell_measurement_theta_max 25.2
_cell_measurement_theta_min 2.15
_cell_volume 4445.1(7)
_computing_cell_refinement 'Apex II release 2010, Bruker AXS, Inc.'
_computing_data_collection 'Apex II release 2010, Bruker AXS, Inc.'
_computing_data_reduction 'Apex II release 2010, Bruker AXS, Inc.'
_computing_molecular_graphics 'XP SHELXTL/PC, Siemens Analytical'
_computing_publication_material 'XL SHELXTL/Plus, Siemens Analytical'
_computing_structure_refinement 'Shelxl-2014/7, Sheldrick, G. M. 2015'
_computing_structure_solution
;

SIR97 - Altomare A., Burla M.C., Camalli M., Cascarano G.L., Giacovazzo C., 
Guagliardi A., Moliterni A.G.G., Polidori G.,Spagna R.
;
_diffrn_ambient_temperature 123(2)
_diffrn_measured_fraction_theta_full 0.993
_diffrn_measured_fraction_theta_max 0.983
_diffrn_measurement_device_type 'Nonius Kappa CCD with Bruker Apex II detector'
_diffrn_measurement_method \w-scans
_diffrn_radiation_type MoK\a
_diffrn_radiation_wavelength 0.71073
_diffrn_reflns_av_R_equivalents 0.1121
_diffrn_reflns_av_unetI/netI 0.1935
_diffrn_reflns_Laue_measured_fraction_full 0.993
_diffrn_reflns_Laue_measured_fraction_max 0.983
_diffrn_reflns_limit_h_max 17
_diffrn_reflns_limit_h_min -17
_diffrn_reflns_limit_k_max 22
_diffrn_reflns_limit_k_min -14
_diffrn_reflns_limit_l_max 21
_diffrn_reflns_limit_l_min -22
_diffrn_reflns_number 55453
_diffrn_reflns_point_group_measured_fraction_full 0.993
_diffrn_reflns_point_group_measured_fraction_max 0.983
_diffrn_reflns_theta_full 25.242
_diffrn_reflns_theta_max 25.374
_diffrn_reflns_theta_min 1.509
_diffrn_source 'sealed fine focus tube'
_exptl_absorpt_coefficient_mu 0.195
_exptl_absorpt_correction_T_max 1.00
_exptl_absorpt_correction_T_min 0.889
_exptl_absorpt_process_details
;
SADABS. G. M. Sheldrick.
;
_exptl_crystal_colour red
_exptl_crystal_density_diffrn 1.213
_exptl_crystal_description prism
_exptl_crystal_F_000 1712
_exptl_crystal_size_max 0.31
_exptl_crystal_size_mid 0.21
_exptl_crystal_size_min 0.11
_refine_diff_density_max 0.677
_refine_diff_density_min -0.398
_refine_diff_density_rms 0.058
_refine_ls_extinction_method none
_refine_ls_goodness_of_fit_ref 0.995
_refine_ls_hydrogen_treatment constr
_refine_ls_matrix_type full
_refine_ls_number_parameters 999
_refine_ls_number_reflns 16030
_refine_ls_number_restraints 320
_refine_ls_restrained_S_all 0.994
_refine_ls_R_factor_all 0.1789
_refine_ls_R_factor_gt 0.0779
_refine_ls_shift/su_max 0.002
_refine_ls_shift/su_mean 0.000
_refine_ls_structure_factor_coef Fsqd
_refine_ls_weighting_details 'w=1/[\s^2^(Fo^2^)+(0.0953P)^2^] where P=(Fo^2^+2Fc^2^)/3'
_refine_ls_weighting_scheme calc
_refine_ls_wR_factor_gt 0.1821
_refine_ls_wR_factor_ref 0.2181
_reflns_Friedel_coverage 0.000
_reflns_number_gt 7251
_reflns_number_total 16030
_reflns_threshold_expression 'I > 2\s(I)'
_cod_data_source_file ja7b08611_si_002.cif
_cod_data_source_block shelx
_cod_database_code 4126439
_shelx_shelxl_version_number 2014/7
_shelx_space_group_comment
;
The symmetry employed for this shelxl refinement is uniquely defined
by the following loop, which should always be used as a source of
symmetry information in preference to the above space-group names.
They are only intended as comments.
;
_platon_squeeze_void_probe_radius 1.20

loop_
_space_group_symop_operation_xyz
'x, y, z'
'-x, -y, -z'

loop_
_atom_site_label
_atom_site_type_symbol
_atom_site_fract_x
_atom_site_fract_y
_atom_site_fract_z
_atom_site_U_iso_or_equiv
_atom_site_adp_type
_atom_site_occupancy
_atom_site_site_symmetry_order
_atom_site_calc_flag
_atom_site_refinement_flags_posn
_atom_site_refinement_flags_adp
_atom_site_refinement_flags_occupancy
_atom_site_disorder_assembly
_atom_site_disorder_group
C1 C 0.7543(3) 0.6376(2) 0.2863(2) 0.0271(10) Uani 1 1 d . . . . .
C2 C 0.6882(3) 0.6519(2) 0.2286(2) 0.0322(10) Uani 1 1 d . . . . .
C3 C 0.6862(3) 0.7302(3) 0.2707(2) 0.0288(10) Uani 1 1 d . . . . .
C4 C 0.7518(3) 0.7639(2) 0.3552(2) 0.0229(9) Uani 1 1 d . . . . .
C5 C 0.7832(3) 0.8418(2) 0.4241(2) 0.0239(9) Uani 1 1 d . . . . .
C6 C 0.8602(3) 0.8649(2) 0.5000(2) 0.0223(9) Uani 1 1 d . . . . .
C7 C 0.9118(3) 0.9416(2) 0.5750(2) 0.0213(9) Uani 1 1 d . . . . .
C8 C 0.9876(3) 0.9299(2) 0.6268(2) 0.0202(9) Uani 1 1 d . . . . .
C9 C 0.9809(3) 0.8468(2) 0.5848(2) 0.0221(9) Uani 1 1 d . . . . .
C10 C 1.0433(3) 0.8052(2) 0.6181(2) 0.0210(9) Uani 1 1 d . . . . .
C11 C 1.0035(3) 0.7348(2) 0.6216(2) 0.0251(9) Uani 1 1 d . . . . .
H11 H 0.9337 0.7095 0.6006 0.030 Uiso 1 1 calc R U . . .
C12 C 1.0681(3) 0.7021(2) 0.6568(2) 0.0272(10) Uani 1 1 d . . . . .
H12 H 1.0433 0.6546 0.6609 0.033 Uiso 1 1 calc R U . . .
C13 C 1.1688(3) 0.7402(2) 0.6853(2) 0.0268(10) Uani 1 1 d . . . . .
H13 H 1.2142 0.7187 0.7089 0.032 Uiso 1 1 calc R U . . .
C14 C 1.2034(3) 0.8097(2) 0.6796(2) 0.0216(9) Uani 1 1 d . . . . .
C15 C 1.3110(3) 0.8550(2) 0.7082(2) 0.0248(9) Uani 1 1 d . . . . .
C16 C 1.3628(3) 0.9359(2) 0.7683(2) 0.0299(10) Uani 1 1 d D . . . .
C17 C 1.4595(3) 0.9532(2) 0.7700(3) 0.0336(11) Uani 1 1 d . . . . .
C18 C 1.4641(3) 0.8805(2) 0.7094(2) 0.0261(10) Uani 1 1 d . . . . .
C19 C 1.5378(3) 0.8617(2) 0.6775(3) 0.0303(10) Uani 1 1 d . . . . .
C20 C 1.5236(3) 0.7845(2) 0.6165(2) 0.0266(10) Uani 1 1 d . . . . .
C21 C 1.5833(3) 0.7542(2) 0.5708(2) 0.0250(9) Uani 1 1 d . . . . .
C22 C 1.5289(3) 0.6738(2) 0.5114(2) 0.0230(9) Uani 1 1 d . . . . .
C23 C 1.4376(3) 0.6543(2) 0.5205(2) 0.0240(9) Uani 1 1 d . . . . .
C24 C 1.3552(3) 0.5752(2) 0.4721(2) 0.0230(9) Uani 1 1 d . . . . .
C25 C 1.3128(3) 0.5372(2) 0.5098(2) 0.0243(9) Uani 1 1 d . . . . .
H25 H 1.3369 0.5610 0.5687 0.029 Uiso 1 1 calc R U . . .
C26 C 1.2348(3) 0.4641(2) 0.4607(3) 0.0284(10) Uani 1 1 d . . . . .
H26 H 1.2052 0.4369 0.4854 0.034 Uiso 1 1 calc R U . . .
C27 C 1.2010(3) 0.4316(2) 0.3754(3) 0.0303(10) Uani 1 1 d . . . . .
H27 H 1.1458 0.3829 0.3403 0.036 Uiso 1 1 calc R U . . .
C28 C 1.2492(3) 0.4714(2) 0.3417(2) 0.0270(10) Uani 1 1 d . . . . .
C29 C 1.2235(3) 0.4368(2) 0.2511(2) 0.0294(10) Uani 1 1 d . . . . .
C30 C 1.2853(3) 0.4112(3) 0.2075(3) 0.0390(11) Uani 1 1 d . . . . .
C31 C 1.2302(3) 0.3793(3) 0.1227(3) 0.0412(12) Uani 1 1 d . . . . .
C32 C 1.1337(3) 0.3863(2) 0.1152(3) 0.0338(11) Uani 1 1 d . . . . .
C33 C 1.0493(3) 0.3681(2) 0.0466(3) 0.0321(11) Uani 1 1 d . . . . .
C34 C 0.9630(3) 0.3856(2) 0.0544(2) 0.0298(10) Uani 1 1 d . . . . .
C35 C 0.8749(3) 0.3789(2) -0.0037(3) 0.0365(11) Uani 1 1 d . . . . .
C36 C 0.8172(3) 0.4102(3) 0.0407(3) 0.0375(11) Uani 1 1 d . . . . .
C37 C 0.8714(3) 0.4339(2) 0.1253(2) 0.0278(10) Uani 1 1 d . . . . .
C38 C 0.8355(3) 0.4633(2) 0.1944(2) 0.0281(10) Uani 1 1 d . . . . .
C39 C 0.8220(3) 0.4206(2) 0.2377(3) 0.0348(11) Uani 1 1 d . . . . .
H39 H 0.8391 0.3723 0.2255 0.042 Uiso 1 1 calc R U . . .
C40 C 0.7838(3) 0.4481(2) 0.2982(3) 0.0355(11) Uani 1 1 d . . . . .
H40 H 0.7727 0.4187 0.3272 0.043 Uiso 1 1 calc R U . . .
C41 C 0.7620(3) 0.5197(2) 0.3155(2) 0.0308(10) Uani 1 1 d . . . . .
H41 H 0.7368 0.5409 0.3576 0.037 Uiso 1 1 calc R U . . .
C42 C 0.7771(3) 0.5602(2) 0.2711(2) 0.0252(9) Uani 1 1 d . . . . .
C43 C 0.6269(3) 0.5897(3) 0.1381(2) 0.0477(13) Uani 1 1 d . . . . .
H43A H 0.6037 0.6186 0.1072 0.057 Uiso 1 1 calc R U . . .
H43B H 0.6696 0.5619 0.1138 0.057 Uiso 1 1 calc R U . . .
C44 C 0.5388(5) 0.5265(4) 0.1266(3) 0.106(2) Uani 1 1 d . . . . .
H44A H 0.5614 0.4938 0.1523 0.159 Uiso 1 1 calc R U . . .
H44B H 0.4996 0.4908 0.0670 0.159 Uiso 1 1 calc R U . . .
H44C H 0.4978 0.5536 0.1529 0.159 Uiso 1 1 calc R U . . .
C45 C 0.6255(3) 0.7692(3) 0.2288(3) 0.0436(12) Uani 1 1 d . U . . .
H45A H 0.6145 0.8149 0.2706 0.052 Uiso 1 1 calc R U . . .
H45B H 0.5602 0.7284 0.1875 0.052 Uiso 1 1 calc R U . . .
C46 C 0.6854(5) 0.8018(4) 0.1840(4) 0.095(2) Uani 1 1 d . U . . .
H46A H 0.7435 0.8494 0.2260 0.142 Uiso 1 1 calc R U . . .
H46B H 0.6426 0.8175 0.1477 0.142 Uiso 1 1 calc R U . . .
H46C H 0.7068 0.7587 0.1506 0.142 Uiso 1 1 calc R U . . .
C47 C 0.7341(3) 0.9023(2) 0.4189(2) 0.0251(9) Uani 1 1 d . . . . .
C48 C 0.6492(3) 0.9025(2) 0.4376(2) 0.0311(10) Uani 1 1 d . . . . .
H48 H 0.6217 0.8627 0.4512 0.037 Uiso 1 1 calc R U . . .
C49 C 0.6051(3) 0.9609(3) 0.4363(3) 0.0397(12) Uani 1 1 d . . . . .
H49 H 0.5469 0.9604 0.4481 0.048 Uiso 1 1 calc R U . . .
C50 C 0.6458(3) 1.0202(3) 0.4177(3) 0.0443(12) Uani 1 1 d . . . . .
H50 H 0.6161 1.0606 0.4181 0.053 Uiso 1 1 calc R U . . .
C51 C 0.7296(3) 1.0205(3) 0.3988(3) 0.0376(11) Uani 1 1 d . . . . .
H51 H 0.7575 1.0609 0.3860 0.045 Uiso 1 1 calc R U . . .
C52 C 0.7725(3) 0.9610(2) 0.3988(2) 0.0297(10) Uani 1 1 d . . . . .
H52 H 0.8292 0.9605 0.3847 0.036 Uiso 1 1 calc R U . . .
C53 C 0.8947(3) 1.0227(2) 0.5981(2) 0.0273(10) Uani 1 1 d . . . . .
H53A H 0.9036 1.0486 0.6575 0.033 Uiso 1 1 calc R U . . .
H53B H 0.8253 1.0130 0.5648 0.033 Uiso 1 1 calc R U . . .
C54 C 0.9645(3) 1.0820(2) 0.5842(3) 0.0329(11) Uani 1 1 d . . . . .
H54A H 1.0333 1.0942 0.6192 0.049 Uiso 1 1 calc R U . . .
H54B H 0.9485 1.1327 0.5989 0.049 Uiso 1 1 calc R U . . .
H54C H 0.9562 1.0568 0.5256 0.049 Uiso 1 1 calc R U . . .
C55 C 1.0600(3) 0.9912(2) 0.7131(2) 0.0291(10) Uani 1 1 d . . . . .
H55A H 1.0617 1.0467 0.7221 0.035 Uiso 1 1 calc R U . . .
H55B H 1.1271 0.9879 0.7183 0.035 Uiso 1 1 calc R U . . .
C56 C 1.0340(4) 0.9775(3) 0.7801(3) 0.0596(14) Uani 1 1 d . . . . .
H56A H 0.9676 0.9806 0.7752 0.089 Uiso 1 1 calc R U . . .
H56B H 1.0824 1.0197 0.8352 0.089 Uiso 1 1 calc R U . . .
H56C H 1.0353 0.9236 0.7730 0.089 Uiso 1 1 calc R U . . .
C57 C 1.3238(3) 0.9924(3) 0.8229(3) 0.0535(14) Uani 1 1 d D . . . .
H57A H 1.3802 1.0418 0.8668 0.064 Uiso 1 1 calc R U . A 1
H57B H 1.2790 1.0099 0.7892 0.064 Uiso 1 1 calc R U . A 1
C58 C 1.2695(9) 0.9586(7) 0.8636(7) 0.096(5) Uani 0.57 1 d D U P B 1
H58A H 1.2125 0.9103 0.8209 0.143 Uiso 0.57 1 calc R U P B 1
H58B H 1.2464 0.9999 0.8975 0.143 Uiso 0.57 1 calc R U P B 1
H58C H 1.3138 0.9432 0.8992 0.143 Uiso 0.57 1 calc R U P B 1
C58A C 1.3287(13) 0.9770(9) 0.8970(8) 0.105(7) Uani 0.43 1 d D U P B 2
H58D H 1.3063 0.9180 0.8777 0.157 Uiso 0.43 1 calc R U P B 2
H58E H 1.2858 1.0016 0.9230 0.157 Uiso 0.43 1 calc R U P B 2
H58F H 1.3971 1.0015 0.9378 0.157 Uiso 0.43 1 calc R U P B 2
C59 C 1.5411(3) 1.0348(3) 0.8309(3) 0.0582(15) Uani 1 1 d . . . . .
H59A H 1.5368 1.0540 0.8863 0.070 Uiso 1 1 calc R U . . .
H59B H 1.6063 1.0270 0.8365 0.070 Uiso 1 1 calc R U . . .
C60 C 1.5349(4) 1.0977(3) 0.8047(4) 0.0828(19) Uani 1 1 d . . . . .
H60A H 1.5445 1.0811 0.7521 0.124 Uiso 1 1 calc R U . . .
H60B H 1.5865 1.1497 0.8474 0.124 Uiso 1 1 calc R U . . .
H60C H 1.4696 1.1043 0.7971 0.124 Uiso 1 1 calc R U . . .
C61 C 1.6271(5) 0.9348(4) 0.7006(5) 0.0277(19) Uani 0.62 1 d D U P C 1
C62 C 1.6218(5) 0.9765(4) 0.6532(5) 0.0370(18) Uani 0.62 1 d D U P C 1
H62 H 1.5649 0.9565 0.6039 0.044 Uiso 0.62 1 calc R U P C 1
C63 C 1.6978(5) 1.0460(4) 0.6770(5) 0.0423(18) Uani 0.62 1 d D U P C 1
H63 H 1.6943 1.0740 0.6451 0.051 Uiso 0.62 1 calc R U P C 1
C64 C 1.7812(6) 1.0737(5) 0.7512(6) 0.051(2) Uani 0.62 1 d D U P C 1
H64 H 1.8343 1.1215 0.7691 0.061 Uiso 0.62 1 calc R U P C 1
C65 C 1.7876(6) 1.0332(5) 0.7983(6) 0.055(2) Uani 0.62 1 d D U P C 1
H65 H 1.8442 1.0529 0.8477 0.066 Uiso 0.62 1 calc R U P C 1
C66 C 1.7093(5) 0.9628(4) 0.7720(5) 0.0393(19) Uani 0.62 1 d D U P C 1
H66 H 1.7129 0.9342 0.8035 0.047 Uiso 0.62 1 calc R U P C 1
C61A C 1.6363(9) 0.9248(8) 0.7221(7) 0.036(3) Uani 0.38 1 d D U P C 2
C62A C 1.6451(9) 0.9795(7) 0.6896(7) 0.043(3) Uani 0.38 1 d D U P C 2
H62A H 1.5907 0.9716 0.6437 0.052 Uiso 0.38 1 calc R U P C 2
C63A C 1.7317(10) 1.0450(7) 0.7229(9) 0.053(3) Uani 0.38 1 d D U P C 2
H63A H 1.7383 1.0823 0.7014 0.064 Uiso 0.38 1 calc R U P C 2
C64A C 1.8090(10) 1.0524(8) 0.7908(9) 0.056(3) Uani 0.38 1 d D U P C 2
H64A H 1.8692 1.0964 0.8151 0.068 Uiso 0.38 1 calc R U P C 2
C65A C 1.8028(8) 0.9988(8) 0.8250(7) 0.063(3) Uani 0.38 1 d D U P C 2
H65A H 1.8568 1.0063 0.8709 0.075 Uiso 0.38 1 calc R U P C 2
C66A C 1.7135(8) 0.9339(7) 0.7885(7) 0.046(3) Uani 0.38 1 d D U P C 2
H66A H 1.7063 0.8962 0.8095 0.055 Uiso 0.38 1 calc R U P C 2
C67 C 1.6891(3) 0.7964(2) 0.5860(3) 0.0315(11) Uani 1 1 d . . . . .
H67A H 1.7005 0.8555 0.6064 0.038 Uiso 1 1 calc R U . . .
H67B H 1.6987 0.7745 0.5327 0.038 Uiso 1 1 calc R U . . .
C68 C 1.7645(3) 0.7846(3) 0.6486(3) 0.0423(12) Uani 1 1 d . . . . .
H68A H 1.7558 0.8067 0.7017 0.063 Uiso 1 1 calc R U . . .
H68B H 1.8315 0.8133 0.6568 0.063 Uiso 1 1 calc R U . . .
H68C H 1.7549 0.7262 0.6278 0.063 Uiso 1 1 calc R U . . .
C69 C 1.5608(3) 0.6170(2) 0.4492(2) 0.0322(11) Uani 1 1 d . . . . .
H69A H 1.5226 0.5600 0.4313 0.039 Uiso 1 1 calc R U . . .
H69B H 1.6317 0.6254 0.4764 0.039 Uiso 1 1 calc R U . . .
C70 C 1.5460(3) 0.6293(3) 0.3725(3) 0.0478(13) Uani 1 1 d . . . . .
H70A H 1.4752 0.6163 0.3424 0.072 Uiso 1 1 calc R U . . .
H70B H 1.5720 0.5931 0.3360 0.072 Uiso 1 1 calc R U . . .
H70C H 1.5814 0.6862 0.3899 0.072 Uiso 1 1 calc R U . . .
C71 C 1.3895(3) 0.4138(3) 0.2486(3) 0.0493(14) Uani 1 1 d . . . . .
H71A H 1.4281 0.4695 0.2952 0.059 Uiso 1 1 calc R U . . .
H71B H 1.4216 0.4026 0.2078 0.059 Uiso 1 1 calc R U . . .
C72 C 1.3937(4) 0.3531(3) 0.2818(3) 0.0693(16) Uani 1 1 d . . . . .
H72A H 1.3658 0.3658 0.3248 0.104 Uiso 1 1 calc R U . . .
H72B H 1.4627 0.3566 0.3057 0.104 Uiso 1 1 calc R U . . .
H72C H 1.3552 0.2977 0.2363 0.104 Uiso 1 1 calc R U . . .
C73 C 1.2720(4) 0.3481(4) 0.0562(3) 0.0702(17) Uani 1 1 d . U . . .
H73A H 1.2325 0.3506 0.0066 0.084 Uiso 1 1 calc R U . . .
H73B H 1.3409 0.3842 0.0771 0.084 Uiso 1 1 calc R U . . .
C74 C 1.2712(6) 0.2620(6) 0.0315(5) 0.151(4) Uani 1 1 d . U . . .
H74A H 1.2959 0.2560 0.0815 0.227 Uiso 1 1 calc R U . . .
H74B H 1.3139 0.2496 0.0001 0.227 Uiso 1 1 calc R U . . .
H74C H 1.2034 0.2242 -0.0033 0.227 Uiso 1 1 calc R U . . .
C75 C 1.0535(3) 0.3292(3) -0.0384(3) 0.0371(11) Uani 1 1 d . . . . .
C76 C 1.0802(4) 0.3752(3) -0.0741(3) 0.0569(14) Uani 1 1 d . . . . .
H76 H 1.0931 0.4325 -0.0464 0.068 Uiso 1 1 calc R U . . .
C77 C 1.0884(4) 0.3382(4) -0.1513(3) 0.0662(16) Uani 1 1 d . . . . .
H77 H 1.1072 0.3704 -0.1758 0.079 Uiso 1 1 calc R U . . .
C78 C 1.0694(4) 0.2556(4) -0.1915(3) 0.0603(15) Uani 1 1 d . . . . .
H78 H 1.0751 0.2305 -0.2437 0.072 Uiso 1 1 calc R U . . .
C79 C 1.0423(3) 0.2100(3) -0.1564(3) 0.0509(13) Uani 1 1 d . . . . .
H79 H 1.0290 0.1526 -0.1846 0.061 Uiso 1 1 calc R U . . .
C80 C 1.0333(3) 0.2455(3) -0.0794(3) 0.0445(12) Uani 1 1 d . . . . .
H80 H 1.0137 0.2128 -0.0557 0.053 Uiso 1 1 calc R U . . .
C81 C 0.8405(4) 0.3444(3) -0.0979(2) 0.0474(13) Uani 1 1 d . . . . .
H81A H 0.8765 0.3068 -0.1189 0.057 Uiso 1 1 calc R U . . .
H81B H 0.7689 0.3124 -0.1240 0.057 Uiso 1 1 calc R U . . .
C82 C 0.8579(5) 0.4111(3) -0.1235(3) 0.086(2) Uani 1 1 d . . . . .
H82A H 0.8145 0.4435 -0.1106 0.130 Uiso 1 1 calc R U . . .
H82B H 0.8430 0.3859 -0.1834 0.130 Uiso 1 1 calc R U . . .
H82C H 0.9272 0.4467 -0.0930 0.130 Uiso 1 1 calc R U . . .
C83 C 0.7159(4) 0.4148(3) 0.0066(3) 0.0618(15) Uani 1 1 d . . . . .
H83A H 0.7156 0.4699 0.0416 0.074 Uiso 1 1 calc R U . . .
H83B H 0.7028 0.4079 -0.0501 0.074 Uiso 1 1 calc R U . . .
C84 C 0.6334(4) 0.3528(5) 0.0026(4) 0.105(2) Uani 1 1 d . . . . .
H84A H 0.6333 0.2978 -0.0313 0.158 Uiso 1 1 calc R U . . .
H84B H 0.5700 0.3586 -0.0225 0.158 Uiso 1 1 calc R U . . .
H84C H 0.6428 0.3614 0.0589 0.158 Uiso 1 1 calc R U . . .
N1 N 0.7929(2) 0.70470(19) 0.36208(19) 0.0247(8) Uani 1 1 d . . . . .
N2 N 0.9043(2) 0.80739(18) 0.50892(18) 0.0209(7) Uani 1 1 d . . . . .
N3 N 1.1429(2) 0.84387(17) 0.64822(18) 0.0214(7) Uani 1 1 d . . . . .
N4 N 1.3710(2) 0.81964(18) 0.67332(18) 0.0230(8) Uani 1 1 d . . . . .
N5 N 1.4347(2) 0.72056(18) 0.58445(18) 0.0236(8) Uani 1 1 d . . . . .
N6 N 1.3266(2) 0.54276(19) 0.38896(19) 0.0269(8) Uani 1 1 d . . . . .
N7 N 1.1318(2) 0.42132(18) 0.19537(19) 0.0301(8) Uani 1 1 d . . . . .
N8 N 0.9584(2) 0.41939(19) 0.13403(19) 0.0302(8) Uani 1 1 d . . . . .
N9 N 0.8112(2) 0.53201(19) 0.20930(19) 0.0271(8) Uani 1 1 d . . . . .
B1 B 0.8620(3) 0.7151(3) 0.4468(3) 0.0237(11) Uani 1 1 d . . . . .
B2 B 1.3511(3) 0.7276(3) 0.6184(3) 0.0258(11) Uani 1 1 d . . . . .
B3 B 1.0385(4) 0.4316(3) 0.2144(3) 0.0362(13) Uani 1 1 d . . . . .
F1 F 0.80479(14) 0.67467(12) 0.47579(12) 0.0269(5) Uani 1 1 d . . . . .
F2 F 0.93694(14) 0.68295(12) 0.43631(13) 0.0302(6) Uani 1 1 d . . . . .
F3 F 1.35547(15) 0.68985(12) 0.66897(13) 0.0332(6) Uani 1 1 d . . . . .
F4 F 1.25921(15) 0.69190(13) 0.55393(13) 0.0354(6) Uani 1 1 d . . . . .
F5 F 1.00263(17) 0.37043(19) 0.23254(17) 0.0657(9) Uani 1 1 d . . . . .
F6 F 1.05922(18) 0.50701(18) 0.27859(15) 0.0714(9) Uani 1 1 d . . . . .

loop_
_atom_site_aniso_label
_atom_site_aniso_U_11
_atom_site_aniso_U_22
_atom_site_aniso_U_33
_atom_site_aniso_U_23
_atom_site_aniso_U_13
_atom_site_aniso_U_12
C1 0.034(2) 0.026(3) 0.026(3) 0.013(2) 0.016(2) 0.010(2)
C2 0.039(3) 0.033(3) 0.028(3) 0.016(2) 0.014(2) 0.014(2)
C3 0.029(2) 0.037(3) 0.030(3) 0.023(2) 0.012(2) 0.016(2)
C4 0.022(2) 0.020(2) 0.029(3) 0.012(2) 0.012(2) 0.0060(19)
C5 0.021(2) 0.026(2) 0.032(3) 0.017(2) 0.015(2) 0.0091(19)
C6 0.024(2) 0.014(2) 0.037(3) 0.011(2) 0.022(2) 0.0097(19)
C7 0.019(2) 0.018(2) 0.031(2) 0.011(2) 0.0158(19) 0.0064(18)
C8 0.019(2) 0.017(2) 0.025(2) 0.009(2) 0.0113(19) 0.0049(18)
C9 0.021(2) 0.028(2) 0.025(2) 0.015(2) 0.017(2) 0.006(2)
C10 0.025(2) 0.021(2) 0.020(2) 0.0090(19) 0.0131(19) 0.0094(19)
C11 0.026(2) 0.021(2) 0.032(2) 0.013(2) 0.016(2) 0.0063(19)
C12 0.030(2) 0.028(2) 0.038(3) 0.023(2) 0.023(2) 0.011(2)
C13 0.025(2) 0.035(3) 0.030(2) 0.022(2) 0.013(2) 0.012(2)
C14 0.021(2) 0.026(2) 0.024(2) 0.013(2) 0.0131(19) 0.0112(19)
C15 0.024(2) 0.029(3) 0.027(2) 0.015(2) 0.012(2) 0.012(2)
C16 0.024(2) 0.022(3) 0.033(3) 0.002(2) 0.014(2) 0.007(2)
C17 0.023(2) 0.020(2) 0.040(3) 0.000(2) 0.010(2) 0.005(2)
C18 0.013(2) 0.019(2) 0.031(2) 0.004(2) 0.0051(19) -0.0030(18)
C19 0.014(2) 0.030(3) 0.042(3) 0.013(2) 0.010(2) 0.0063(19)
C20 0.022(2) 0.018(2) 0.035(3) 0.007(2) 0.015(2) 0.0026(19)
C21 0.018(2) 0.022(2) 0.029(2) 0.009(2) 0.0094(19) 0.0013(19)
C22 0.022(2) 0.019(2) 0.027(2) 0.007(2) 0.0138(19) 0.0062(19)
C23 0.023(2) 0.023(2) 0.026(2) 0.011(2) 0.0111(19) 0.0058(19)
C24 0.018(2) 0.022(2) 0.029(3) 0.010(2) 0.0128(19) 0.0088(19)
C25 0.022(2) 0.021(2) 0.027(2) 0.008(2) 0.0098(19) 0.006(2)
C26 0.029(2) 0.026(3) 0.035(3) 0.017(2) 0.016(2) 0.007(2)
C27 0.026(2) 0.027(2) 0.034(3) 0.011(2) 0.014(2) 0.002(2)
C28 0.030(2) 0.024(2) 0.022(2) 0.005(2) 0.012(2) 0.008(2)
C29 0.026(2) 0.023(2) 0.026(3) 0.006(2) 0.009(2) -0.002(2)
C30 0.037(3) 0.036(3) 0.035(3) 0.006(2) 0.020(2) 0.009(2)
C31 0.037(3) 0.040(3) 0.035(3) 0.007(2) 0.021(2) 0.004(2)
C32 0.043(3) 0.026(3) 0.025(3) 0.005(2) 0.019(2) 0.004(2)
C33 0.049(3) 0.023(2) 0.030(3) 0.011(2) 0.026(2) 0.011(2)
C34 0.047(3) 0.018(2) 0.020(2) 0.003(2) 0.015(2) 0.009(2)
C35 0.061(3) 0.029(3) 0.026(3) 0.012(2) 0.024(3) 0.021(2)
C36 0.047(3) 0.034(3) 0.027(3) 0.011(2) 0.010(2) 0.016(2)
C37 0.039(3) 0.024(2) 0.019(2) 0.008(2) 0.011(2) 0.011(2)
C38 0.034(2) 0.020(2) 0.023(2) 0.005(2) 0.009(2) 0.007(2)
C39 0.049(3) 0.022(2) 0.036(3) 0.013(2) 0.020(2) 0.015(2)
C40 0.047(3) 0.024(3) 0.041(3) 0.016(2) 0.026(2) 0.009(2)
C41 0.040(3) 0.025(2) 0.032(3) 0.012(2) 0.023(2) 0.009(2)
C42 0.025(2) 0.023(2) 0.024(2) 0.009(2) 0.008(2) 0.0077(19)
C43 0.061(3) 0.048(3) 0.024(3) 0.011(2) 0.005(2) 0.029(3)
C44 0.115(6) 0.070(5) 0.056(4) 0.008(3) -0.011(4) -0.017(4)
C45 0.056(3) 0.040(3) 0.037(3) 0.022(2) 0.012(2) 0.021(2)
C46 0.128(5) 0.103(5) 0.083(4) 0.058(4) 0.045(4) 0.060(4)
C47 0.022(2) 0.027(2) 0.029(2) 0.014(2) 0.0119(19) 0.0108(19)
C48 0.027(2) 0.034(3) 0.044(3) 0.026(2) 0.016(2) 0.013(2)
C49 0.030(3) 0.040(3) 0.059(3) 0.025(3) 0.025(2) 0.018(2)
C50 0.047(3) 0.039(3) 0.057(3) 0.027(3) 0.018(3) 0.029(3)
C51 0.040(3) 0.033(3) 0.050(3) 0.027(2) 0.018(2) 0.014(2)
C52 0.025(2) 0.033(3) 0.037(3) 0.019(2) 0.017(2) 0.010(2)
C53 0.027(2) 0.025(2) 0.030(2) 0.011(2) 0.013(2) 0.0100(19)
C54 0.034(2) 0.021(2) 0.046(3) 0.014(2) 0.018(2) 0.013(2)
C55 0.030(2) 0.022(2) 0.032(3) 0.009(2) 0.012(2) 0.013(2)
C56 0.075(4) 0.053(3) 0.037(3) 0.019(3) 0.018(3) 0.004(3)
C57 0.029(3) 0.045(3) 0.049(3) -0.005(3) 0.008(2) 0.007(2)
C58 0.092(10) 0.069(8) 0.092(8) -0.006(6) 0.071(8) 0.003(7)
C58A 0.130(13) 0.059(9) 0.091(10) -0.008(8) 0.088(10) -0.008(9)
C59 0.039(3) 0.032(3) 0.087(4) 0.005(3) 0.036(3) 0.012(2)
C60 0.081(4) 0.050(4) 0.099(5) 0.021(4) 0.040(4) 0.009(3)
C61 0.023(3) 0.025(3) 0.038(4) 0.013(3) 0.017(3) 0.013(3)
C62 0.030(3) 0.031(3) 0.046(4) 0.013(3) 0.020(3) 0.003(3)
C63 0.035(3) 0.034(3) 0.055(4) 0.017(3) 0.022(3) 0.010(3)
C64 0.034(4) 0.041(4) 0.058(4) 0.003(3) 0.026(3) 0.003(3)
C65 0.039(3) 0.048(4) 0.058(4) 0.009(3) 0.026(3) 0.002(3)
C66 0.029(3) 0.036(3) 0.044(3) 0.011(3) 0.017(3) 0.009(3)
C61A 0.029(4) 0.033(4) 0.042(4) 0.013(3) 0.019(4) 0.004(4)
C62A 0.035(4) 0.034(4) 0.050(4) 0.011(4) 0.019(4) 0.006(3)
C63A 0.041(4) 0.045(4) 0.057(4) 0.009(3) 0.028(4) 0.002(4)
C64A 0.043(4) 0.049(4) 0.057(4) 0.009(4) 0.026(4) 0.000(4)
C65A 0.040(4) 0.055(5) 0.060(5) 0.002(4) 0.018(4) 0.006(4)
C66A 0.030(4) 0.042(4) 0.049(4) 0.008(3) 0.017(3) 0.006(4)
C67 0.022(2) 0.026(2) 0.043(3) 0.010(2) 0.020(2) 0.004(2)
C68 0.022(2) 0.051(3) 0.048(3) 0.017(3) 0.017(2) 0.005(2)
C69 0.020(2) 0.034(3) 0.036(3) 0.010(2) 0.017(2) 0.003(2)
C70 0.048(3) 0.044(3) 0.043(3) 0.012(3) 0.025(3) 0.005(2)
C71 0.036(3) 0.059(3) 0.031(3) 0.002(3) 0.017(2) 0.008(3)
C72 0.053(3) 0.089(4) 0.072(4) 0.038(4) 0.027(3) 0.035(3)
C73 0.057(3) 0.092(4) 0.046(3) 0.008(3) 0.030(3) 0.033(3)
C74 0.156(7) 0.207(9) 0.107(6) 0.048(6) 0.073(5) 0.123(7)
C75 0.041(3) 0.033(3) 0.027(3) 0.007(2) 0.017(2) 0.002(2)
C76 0.086(4) 0.042(3) 0.034(3) 0.014(3) 0.031(3) 0.001(3)
C77 0.097(4) 0.065(4) 0.036(3) 0.021(3) 0.040(3) 0.010(3)
C78 0.061(3) 0.069(4) 0.029(3) 0.005(3) 0.025(3) 0.003(3)
C79 0.057(3) 0.037(3) 0.037(3) -0.004(3) 0.022(3) 0.014(3)
C80 0.055(3) 0.036(3) 0.035(3) 0.006(2) 0.023(2) 0.015(2)
C81 0.074(4) 0.045(3) 0.025(3) 0.014(2) 0.018(3) 0.029(3)
C82 0.164(6) 0.069(4) 0.045(3) 0.030(3) 0.050(4) 0.058(4)
C83 0.078(4) 0.073(4) 0.029(3) 0.015(3) 0.017(3) 0.040(4)
C84 0.054(4) 0.140(7) 0.095(5) 0.047(5) 0.004(4) 0.032(4)
N1 0.0262(19) 0.025(2) 0.027(2) 0.0124(17) 0.0150(16) 0.0087(16)
N2 0.0181(17) 0.0215(19) 0.026(2) 0.0110(16) 0.0125(16) 0.0074(15)
N3 0.0200(18) 0.0215(18) 0.0212(18) 0.0074(16) 0.0097(15) 0.0072(16)
N4 0.0167(17) 0.0194(19) 0.0298(19) 0.0087(16) 0.0098(15) 0.0047(15)
N5 0.0181(18) 0.0226(19) 0.0220(19) 0.0055(16) 0.0070(15) 0.0024(16)
N6 0.0260(19) 0.026(2) 0.023(2) 0.0061(17) 0.0121(16) 0.0040(17)
N7 0.043(2) 0.0202(19) 0.022(2) 0.0034(16) 0.0194(18) 0.0034(17)
N8 0.039(2) 0.026(2) 0.023(2) 0.0077(17) 0.0150(18) 0.0076(17)
N9 0.0291(19) 0.026(2) 0.0221(19) 0.0081(16) 0.0101(16) 0.0074(16)
B1 0.023(3) 0.020(3) 0.029(3) 0.009(2) 0.015(2) 0.006(2)
B2 0.019(3) 0.023(3) 0.028(3) 0.006(2) 0.012(2) 0.002(2)
B3 0.035(3) 0.048(4) 0.026(3) 0.012(3) 0.019(3) 0.014(3)
F1 0.0259(12) 0.0230(12) 0.0322(13) 0.0144(11) 0.0123(11) 0.0038(10)
F2 0.0277(13) 0.0273(13) 0.0359(14) 0.0106(11) 0.0151(11) 0.0154(11)
F3 0.0401(14) 0.0306(14) 0.0405(14) 0.0187(12) 0.0273(12) 0.0140(11)
F4 0.0221(13) 0.0328(14) 0.0358(14) 0.0035(12) 0.0126(11) 0.0038(11)
F5 0.0391(16) 0.123(3) 0.074(2) 0.079(2) 0.0295(15) 0.0238(17)
F6 0.0487(17) 0.087(2) 0.0300(16) -0.0139(16) 0.0068(13) 0.0299(16)

loop_
_atom_type_symbol
_atom_type_description
_atom_type_scat_dispersion_real
_atom_type_scat_dispersion_imag
_atom_type_scat_source
C C 0.0033 0.0016 'International Tables Vol C Tables 4.2.6.8 and 6.1.1.4'
H H 0.0000 0.0000 'International Tables Vol C Tables 4.2.6.8 and 6.1.1.4'
N N 0.0061 0.0033 'International Tables Vol C Tables 4.2.6.8 and 6.1.1.4'
B B 0.0013 0.0007 'International Tables Vol C Tables 4.2.6.8 and 6.1.1.4'
F F 0.0171 0.0103 'International Tables Vol C Tables 4.2.6.8 and 6.1.1.4'
Cl Cl 0.1484 0.1585 'International Tables Vol C Tables 4.2.6.8 and 6.1.1.4'

loop_
_geom_angle_atom_site_label_1
_geom_angle_atom_site_label_2
_geom_angle_atom_site_label_3
_geom_angle
N1 C1 C2 109.5(3)
N1 C1 C42 123.0(3)
C2 C1 C42 127.4(4)
C3 C2 C1 107.7(3)
C3 C2 C43 127.2(4)
C1 C2 C43 125.0(4)
C2 C3 C4 107.1(3)
C2 C3 C45 123.3(4)
C4 C3 C45 129.5(4)
N1 C4 C5 120.2(3)
N1 C4 C3 107.6(3)
C5 C4 C3 132.1(4)
C4 C5 C6 121.8(3)
C4 C5 C47 120.2(3)
C6 C5 C47 118.0(3)
C5 C6 N2 119.6(3)
C5 C6 C7 132.3(3)
N2 C6 C7 108.0(3)
C8 C7 C6 106.9(3)
C8 C7 C53 123.2(3)
C6 C7 C53 129.8(3)
C7 C8 C9 107.4(3)
C7 C8 C55 127.3(3)
C9 C8 C55 125.2(3)
N2 C9 C8 110.0(3)
N2 C9 C10 123.4(3)
C8 C9 C10 126.5(3)
N3 C10 C11 122.6(3)
N3 C10 C9 114.5(3)
C11 C10 C9 122.8(3)
C10 C11 C12 118.6(3)
C10 C11 H11 120.7
C12 C11 H11 120.7
C13 C12 C11 118.6(4)
C13 C12 H12 120.7
C11 C12 H12 120.7
C12 C13 C14 119.8(4)
C12 C13 H13 120.1
C14 C13 H13 120.1
N3 C14 C13 122.9(3)
N3 C14 C15 113.3(3)
C13 C14 C15 123.8(3)
N4 C15 C16 110.9(3)
N4 C15 C14 121.8(3)
C16 C15 C14 127.2(3)
C15 C16 C17 107.1(3)
C15 C16 C57 126.3(3)
C17 C16 C57 126.5(4)
C16 C17 C18 107.0(3)
C16 C17 C59 123.4(3)
C18 C17 C59 129.5(3)
N4 C18 C19 118.4(3)
N4 C18 C17 107.9(3)
C19 C18 C17 133.6(3)
C20 C19 C18 122.5(3)
C20 C19 C61A 120.6(6)
C18 C19 C61A 116.2(6)
C20 C19 C61 119.6(4)
C18 C19 C61 116.8(4)
C19 C20 N5 120.4(3)
C19 C20 C21 131.6(3)
N5 C20 C21 107.8(3)
C22 C21 C20 107.1(3)
C22 C21 C67 124.0(3)
C20 C21 C67 128.8(3)
C21 C22 C23 107.6(3)
C21 C22 C69 126.5(3)
C23 C22 C69 125.8(3)
N5 C23 C22 109.8(3)
N5 C23 C24 122.4(3)
C22 C23 C24 127.8(3)
N6 C24 C25 122.8(3)
N6 C24 C23 114.7(3)
C25 C24 C23 122.5(4)
C24 C25 C26 119.3(4)
C24 C25 H25 120.3
C26 C25 H25 120.3
C27 C26 C25 118.9(4)
C27 C26 H26 120.6
C25 C26 H26 120.6
C26 C27 C28 118.7(4)
C26 C27 H27 120.6
C28 C27 H27 120.6
N6 C28 C27 123.1(4)
N6 C28 C29 114.7(3)
C27 C28 C29 122.1(4)
N7 C29 C30 109.4(3)
N7 C29 C28 123.6(3)
C30 C29 C28 127.0(4)
C31 C30 C29 107.9(4)
C31 C30 C71 128.0(4)
C29 C30 C71 123.9(4)
C30 C31 C32 106.6(4)
C30 C31 C73 123.5(4)
C32 C31 C73 129.8(4)
N7 C32 C33 119.0(4)
N7 C32 C31 108.3(4)
C33 C32 C31 132.7(4)
C32 C33 C34 123.1(4)
C32 C33 C75 117.4(4)
C34 C33 C75 119.5(4)
C35 C34 N8 108.4(3)
C35 C34 C33 132.5(4)
N8 C34 C33 119.1(4)
C36 C35 C34 107.3(4)
C36 C35 C81 122.7(4)
C34 C35 C81 130.1(4)
C35 C36 C37 106.6(4)
C35 C36 C83 127.8(4)
C37 C36 C83 125.5(4)
N8 C37 C36 110.2(3)
N8 C37 C38 123.6(3)
C36 C37 C38 125.9(4)
N9 C38 C39 121.8(4)
N9 C38 C37 115.7(3)
C39 C38 C37 122.3(4)
C40 C39 C38 120.2(4)
C40 C39 H39 119.9
C38 C39 H39 119.9
C39 C40 C41 118.2(4)
C39 C40 H40 120.9
C41 C40 H40 120.9
C42 C41 C40 119.5(4)
C42 C41 H41 120.3
C40 C41 H41 120.3
N9 C42 C41 122.8(4)
N9 C42 C1 115.0(3)
C41 C42 C1 122.1(3)
C44 C43 C2 113.3(4)
C44 C43 H43A 108.9
C2 C43 H43A 108.9
C44 C43 H43B 108.9
C2 C43 H43B 108.9
H43A C43 H43B 107.7
C43 C44 H44A 109.5
C43 C44 H44B 109.5
H44A C44 H44B 109.5
C43 C44 H44C 109.5
H44A C44 H44C 109.5
H44B C44 H44C 109.5
C3 C45 C46 107.9(4)
C3 C45 H45A 110.1
C46 C45 H45A 110.1
C3 C45 H45B 110.1
C46 C45 H45B 110.1
H45A C45 H45B 108.4
C45 C46 H46A 109.5
C45 C46 H46B 109.5
H46A C46 H46B 109.5
C45 C46 H46C 109.5
H46A C46 H46C 109.5
H46B C46 H46C 109.5
C52 C47 C48 118.9(3)
C52 C47 C5 121.5(3)
C48 C47 C5 119.6(3)
C49 C48 C47 120.0(4)
C49 C48 H48 120.0
C47 C48 H48 120.0
C48 C49 C50 120.3(4)
C48 C49 H49 119.9
C50 C49 H49 119.9
C51 C50 C49 120.3(4)
C51 C50 H50 119.9
C49 C50 H50 119.9
C50 C51 C52 119.3(4)
C50 C51 H51 120.4
C52 C51 H51 120.4
C47 C52 C51 121.3(4)
C47 C52 H52 119.4
C51 C52 H52 119.4
C7 C53 C54 113.5(3)
C7 C53 H53A 108.9
C54 C53 H53A 108.9
C7 C53 H53B 108.9
C54 C53 H53B 108.9
H53A C53 H53B 107.7
C53 C54 H54A 109.5
C53 C54 H54B 109.5
H54A C54 H54B 109.5
C53 C54 H54C 109.5
H54A C54 H54C 109.5
H54B C54 H54C 109.5
C8 C55 C56 112.6(3)
C8 C55 H55A 109.1
C56 C55 H55A 109.1
C8 C55 H55B 109.1
C56 C55 H55B 109.1
H55A C55 H55B 107.8
C55 C56 H56A 109.5
C55 C56 H56B 109.5
H56A C56 H56B 109.5
C55 C56 H56C 109.5
H56A C56 H56C 109.5
H56B C56 H56C 109.5
C58 C57 C16 115.7(6)
C16 C57 C58A 110.0(6)
C58 C57 H57A 108.4
C16 C57 H57A 108.4
C58 C57 H57B 108.4
C16 C57 H57B 108.4
H57A C57 H57B 107.4
C57 C58 H58A 109.5
C57 C58 H58B 109.5
H58A C58 H58B 109.5
C57 C58 H58C 109.5
H58A C58 H58C 109.5
H58B C58 H58C 109.5
C57 C58A H58D 109.5
C57 C58A H58E 109.5
H58D C58A H58E 109.5
C57 C58A H58F 109.5
H58D C58A H58F 109.5
H58E C58A H58F 109.5
C60 C59 C17 112.7(5)
C60 C59 H59A 109.1
C17 C59 H59A 109.1
C60 C59 H59B 109.1
C17 C59 H59B 109.1
H59A C59 H59B 107.8
C59 C60 H60A 109.5
C59 C60 H60B 109.5
H60A C60 H60B 109.5
C59 C60 H60C 109.5
H60A C60 H60C 109.5
H60B C60 H60C 109.5
C66 C61 C62 120.2(6)
C66 C61 C19 118.8(6)
C62 C61 C19 120.8(6)
C63 C62 C61 121.3(7)
C63 C62 H62 119.3
C61 C62 H62 119.3
C62 C63 C64 117.3(8)
C62 C63 H63 121.4
C64 C63 H63 121.4
C65 C64 C63 122.0(8)
C65 C64 H64 119.0
C63 C64 H64 119.0
C64 C65 C66 119.1(9)
C64 C65 H65 120.5
C66 C65 H65 120.5
C61 C66 C65 120.1(8)
C61 C66 H66 120.0
C65 C66 H66 120.0
C66A C61A C62A 121.1(9)
C66A C61A C19 127.3(11)
C62A C61A C19 111.6(9)
C63A C62A C61A 121.6(11)
C63A C62A H62A 119.2
C61A C62A H62A 119.2
C62A C63A C64A 115.6(12)
C62A C63A H63A 122.2
C64A C63A H63A 122.2
C65A C64A C63A 124.3(11)
C65A C64A H64A 117.8
C63A C64A H64A 117.8
C64A C65A C66A 117.3(12)
C64A C65A H65A 121.4
C66A C65A H65A 121.4
C61A C66A C65A 120.0(11)
C61A C66A H66A 120.0
C65A C66A H66A 120.0
C21 C67 C68 112.4(3)
C21 C67 H67A 109.1
C68 C67 H67A 109.1
C21 C67 H67B 109.1
C68 C67 H67B 109.1
H67A C67 H67B 107.9
C67 C68 H68A 109.5
C67 C68 H68B 109.5
H68A C68 H68B 109.5
C67 C68 H68C 109.5
H68A C68 H68C 109.5
H68B C68 H68C 109.5
C22 C69 C70 113.2(4)
C22 C69 H69A 108.9
C70 C69 H69A 108.9
C22 C69 H69B 108.9
C70 C69 H69B 108.9
H69A C69 H69B 107.7
C69 C70 H70A 109.5
C69 C70 H70B 109.5
H70A C70 H70B 109.5
C69 C70 H70C 109.5
H70A C70 H70C 109.5
H70B C70 H70C 109.5
C30 C71 C72 113.7(4)
C30 C71 H71A 108.8
C72 C71 H71A 108.8
C30 C71 H71B 108.8
C72 C71 H71B 108.8
H71A C71 H71B 107.7
C71 C72 H72A 109.5
C71 C72 H72B 109.5
H72A C72 H72B 109.5
C71 C72 H72C 109.5
H72A C72 H72C 109.5
H72B C72 H72C 109.5
C74 C73 C31 112.6(5)
C74 C73 H73A 109.1
C31 C73 H73A 109.1
C74 C73 H73B 109.1
C31 C73 H73B 109.1
H73A C73 H73B 107.8
C73 C74 H74A 109.5
C73 C74 H74B 109.5
H74A C74 H74B 109.5
C73 C74 H74C 109.5
H74A C74 H74C 109.5
H74B C74 H74C 109.5
C76 C75 C80 119.6(4)
C76 C75 C33 121.3(4)
C80 C75 C33 119.0(4)
C75 C76 C77 120.3(5)
C75 C76 H76 119.9
C77 C76 H76 119.9
C78 C77 C76 120.0(5)
C78 C77 H77 120.0
C76 C77 H77 120.0
C79 C78 C77 119.7(4)
C79 C78 H78 120.1
C77 C78 H78 120.1
C78 C79 C80 121.3(5)
C78 C79 H79 119.4
C80 C79 H79 119.4
C75 C80 C79 119.1(4)
C75 C80 H80 120.5
C79 C80 H80 120.5
C82 C81 C35 112.6(4)
C82 C81 H81A 109.1
C35 C81 H81A 109.1
C82 C81 H81B 109.1
C35 C81 H81B 109.1
H81A C81 H81B 107.8
C81 C82 H82A 109.5
C81 C82 H82B 109.5
H82A C82 H82B 109.5
C81 C82 H82C 109.5
H82A C82 H82C 109.5
H82B C82 H82C 109.5
C84 C83 C36 114.9(5)
C84 C83 H83A 108.5
C36 C83 H83A 108.5
C84 C83 H83B 108.5
C36 C83 H83B 108.5
H83A C83 H83B 107.5
C83 C84 H84A 109.5
C83 C84 H84B 109.5
H84A C84 H84B 109.5
C83 C84 H84C 109.5
H84A C84 H84C 109.5
H84B C84 H84C 109.5
C1 N1 C4 108.1(3)
C1 N1 B1 128.1(3)
C4 N1 B1 123.4(3)
C9 N2 C6 107.6(3)
C9 N2 B1 128.0(3)
C6 N2 B1 124.0(3)
C14 N3 C10 117.4(3)
C15 N4 C18 107.0(3)
C15 N4 B2 127.9(3)
C18 N4 B2 124.1(3)
C23 N5 C20 107.6(3)
C23 N5 B2 128.4(3)
C20 N5 B2 124.0(3)
C24 N6 C28 116.9(3)
C29 N7 C32 107.8(3)
C29 N7 B3 127.0(3)
C32 N7 B3 124.9(3)
C37 N8 C34 107.5(3)
C37 N8 B3 127.9(3)
C34 N8 B3 124.5(3)
C38 N9 C42 117.5(3)
F2 B1 F1 110.2(3)
F2 B1 N2 111.4(3)
F1 B1 N2 109.1(3)
F2 B1 N1 110.2(3)
F1 B1 N1 108.7(3)
N2 B1 N1 107.2(3)
F4 B2 F3 110.0(3)
F4 B2 N4 111.0(3)
F3 B2 N4 108.1(3)
F4 B2 N5 110.8(3)
F3 B2 N5 109.5(3)
N4 B2 N5 107.5(3)
F6 B3 F5 110.9(4)
F6 B3 N7 111.3(4)
F5 B3 N7 108.5(4)
F6 B3 N8 110.0(4)
F5 B3 N8 108.4(4)
N7 B3 N8 107.6(3)

loop_
_geom_bond_atom_site_label_1
_geom_bond_atom_site_label_2
_geom_bond_distance
C1 N1 1.355(5)
C1 C2 1.411(5)
C1 C42 1.497(5)
C2 C3 1.385(5)
C2 C43 1.519(5)
C3 C4 1.427(5)
C3 C45 1.520(5)
C4 N1 1.403(5)
C4 C5 1.407(5)
C5 C6 1.411(5)
C5 C47 1.486(5)
C6 N2 1.411(4)
C6 C7 1.439(5)
C7 C8 1.396(5)
C7 C53 1.509(5)
C8 C9 1.420(5)
C8 C55 1.501(5)
C9 N2 1.366(4)
C9 C10 1.491(5)
C10 N3 1.363(4)
C10 C11 1.392(5)
C11 C12 1.398(5)
C11 H11 0.9500
C12 C13 1.380(5)
C12 H12 0.9500
C13 C14 1.379(5)
C13 H13 0.9500
C14 N3 1.346(4)
C14 C15 1.497(5)
C15 N4 1.366(4)
C15 C16 1.391(5)
C16 C17 1.402(5)
C16 C57 1.490(5)
C17 C18 1.428(5)
C17 C59 1.522(6)
C18 N4 1.407(4)
C18 C19 1.422(5)
C19 C20 1.387(5)
C19 C61A 1.471(12)
C19 C61 1.549(8)
C20 N5 1.403(4)
C20 C21 1.441(5)
C21 C22 1.387(5)
C21 C67 1.517(5)
C22 C23 1.414(5)
C22 C69 1.500(5)
C23 N5 1.371(4)
C23 C24 1.484(5)
C24 N6 1.346(4)
C24 C25 1.386(5)
C25 C26 1.385(5)
C25 H25 0.9500
C26 C27 1.379(5)
C26 H26 0.9500
C27 C28 1.387(5)
C27 H27 0.9500
C28 N6 1.361(5)
C28 C29 1.478(5)
C29 N7 1.372(5)
C29 C30 1.422(5)
C30 C31 1.396(6)
C30 C71 1.515(6)
C31 C32 1.438(6)
C31 C73 1.513(6)
C32 N7 1.407(5)
C32 C33 1.407(6)
C33 C34 1.412(5)
C33 C75 1.508(5)
C34 C35 1.410(6)
C34 N8 1.414(5)
C35 C36 1.405(5)
C35 C81 1.527(5)
C36 C37 1.421(5)
C36 C83 1.501(6)
C37 N8 1.350(5)
C37 C38 1.491(5)
C38 N9 1.354(5)
C38 C39 1.391(5)
C39 C40 1.378(5)
C39 H39 0.9500
C40 C41 1.383(5)
C40 H40 0.9500
C41 C42 1.379(5)
C41 H41 0.9500
C42 N9 1.357(4)
C43 C44 1.502(7)
C43 H43A 0.9900
C43 H43B 0.9900
C44 H44A 0.9800
C44 H44B 0.9800
C44 H44C 0.9800
C45 C46 1.590(7)
C45 H45A 0.9900
C45 H45B 0.9900
C46 H46A 0.9800
C46 H46B 0.9800
C46 H46C 0.9800
C47 C52 1.392(5)
C47 C48 1.401(5)
C48 C49 1.390(5)
C48 H48 0.9500
C49 C50 1.390(6)
C49 H49 0.9500
C50 C51 1.388(6)
C50 H50 0.9500
C51 C52 1.391(5)
C51 H51 0.9500
C52 H52 0.9500
C53 C54 1.538(5)
C53 H53A 0.9900
C53 H53B 0.9900
C54 H54A 0.9800
C54 H54B 0.9800
C54 H54C 0.9800
C55 C56 1.527(6)
C55 H55A 0.9900
C55 H55B 0.9900
C56 H56A 0.9800
C56 H56B 0.9800
C56 H56C 0.9800
C57 C58 1.485(9)
C57 C58A 1.534(10)
C57 H57A 0.9900
C57 H57B 0.9900
C58 H58A 0.9800
C58 H58B 0.9800
C58 H58C 0.9800
C58A H58D 0.9800
C58A H58E 0.9800
C58A H58F 0.9800
C59 C60 1.471(7)
C59 H59A 0.9900
C59 H59B 0.9900
C60 H60A 0.9800
C60 H60B 0.9800
C60 H60C 0.9800
C61 C66 1.378(8)
C61 C62 1.411(9)
C62 C63 1.382(8)
C62 H62 0.9500
C63 C64 1.420(11)
C63 H63 0.9500
C64 C65 1.388(14)
C64 H64 0.9500
C65 C66 1.401(10)
C65 H65 0.9500
C66 H66 0.9500
C61A C66A 1.379(10)
C61A C62A 1.406(11)
C62A C63A 1.392(10)
C62A H62A 0.9500
C63A C64A 1.412(14)
C63A H63A 0.9500
C64A C65A 1.407(16)
C64A H64A 0.9500
C65A C66A 1.405(11)
C65A H65A 0.9500
C66A H66A 0.9500
C67 C68 1.516(6)
C67 H67A 0.9900
C67 H67B 0.9900
C68 H68A 0.9800
C68 H68B 0.9800
C68 H68C 0.9800
C69 C70 1.531(6)
C69 H69A 0.9900
C69 H69B 0.9900
C70 H70A 0.9800
C70 H70B 0.9800
C70 H70C 0.9800
C71 C72 1.517(7)
C71 H71A 0.9900
C71 H71B 0.9900
C72 H72A 0.9800
C72 H72B 0.9800
C72 H72C 0.9800
C73 C74 1.502(9)
C73 H73A 0.9900
C73 H73B 0.9900
C74 H74A 0.9800
C74 H74B 0.9800
C74 H74C 0.9800
C75 C76 1.366(6)
C75 C80 1.384(6)
C76 C77 1.401(6)
C76 H76 0.9500
C77 C78 1.368(7)
C77 H77 0.9500
C78 C79 1.353(7)
C78 H78 0.9500
C79 C80 1.399(6)
C79 H79 0.9500
C80 H80 0.9500
C81 C82 1.530(6)
C81 H81A 0.9900
C81 H81B 0.9900
C82 H82A 0.9800
C82 H82B 0.9800
C82 H82C 0.9800
C83 C84 1.495(8)
C83 H83A 0.9900
C83 H83B 0.9900
C84 H84A 0.9800
C84 H84B 0.9800
C84 H84C 0.9800
N1 B1 1.567(5)
N2 B1 1.544(5)
N4 B2 1.549(5)
N5 B2 1.551(5)
N7 B3 1.553(6)
N8 B3 1.558(6)
B1 F2 1.386(5)
B1 F1 1.402(5)
B2 F4 1.382(5)
B2 F3 1.403(5)
B3 F6 1.364(5)
B3 F5 1.391(6)

loop_
_geom_torsion_atom_site_label_1
_geom_torsion_atom_site_label_2
_geom_torsion_atom_site_label_3
_geom_torsion_atom_site_label_4
_geom_torsion
N1 C1 C2 C3 -0.2(4)
C42 C1 C2 C3 176.7(4)
N1 C1 C2 C43 -177.1(4)
C42 C1 C2 C43 -0.3(7)
C1 C2 C3 C4 -0.2(4)
C43 C2 C3 C4 176.7(4)
C1 C2 C3 C45 178.1(4)
C43 C2 C3 C45 -5.1(7)
C2 C3 C4 N1 0.5(4)
C45 C3 C4 N1 -177.6(4)
C2 C3 C4 C5 175.8(4)
C45 C3 C4 C5 -2.4(7)
N1 C4 C5 C6 4.0(5)
C3 C4 C5 C6 -170.8(4)
N1 C4 C5 C47 -175.1(3)
C3 C4 C5 C47 10.1(6)
C4 C5 C6 N2 -3.1(5)
C47 C5 C6 N2 176.0(3)
C4 C5 C6 C7 172.7(4)
C47 C5 C6 C7 -8.2(6)
C5 C6 C7 C8 -174.5(4)
N2 C6 C7 C8 1.7(4)
C5 C6 C7 C53 4.0(6)
N2 C6 C7 C53 -179.8(3)
C6 C7 C8 C9 -1.3(4)
C53 C7 C8 C9 -179.9(3)
C6 C7 C8 C55 -178.1(3)
C53 C7 C8 C55 3.3(6)
C7 C8 C9 N2 0.5(4)
C55 C8 C9 N2 177.4(3)
C7 C8 C9 C10 -176.6(3)
C55 C8 C9 C10 0.3(6)
N2 C9 C10 N3 130.8(3)
C8 C9 C10 N3 -52.4(5)
N2 C9 C10 C11 -52.0(5)
C8 C9 C10 C11 124.7(4)
N3 C10 C11 C12 -0.6(5)
C9 C10 C11 C12 -177.6(3)
C10 C11 C12 C13 -1.0(5)
C11 C12 C13 C14 0.8(5)
C12 C13 C14 N3 1.1(6)
C12 C13 C14 C15 -179.5(3)
N3 C14 C15 N4 -118.2(4)
C13 C14 C15 N4 62.4(5)
N3 C14 C15 C16 59.2(5)
C13 C14 C15 C16 -120.3(5)
N4 C15 C16 C17 1.6(5)
C14 C15 C16 C17 -176.0(4)
N4 C15 C16 C57 -176.1(4)
C14 C15 C16 C57 6.3(7)
C15 C16 C17 C18 0.0(5)
C57 C16 C17 C18 177.7(4)
C15 C16 C17 C59 -176.9(4)
C57 C16 C17 C59 0.8(7)
C16 C17 C18 N4 -1.5(5)
C59 C17 C18 N4 175.2(4)
C16 C17 C18 C19 173.7(4)
C59 C17 C18 C19 -9.6(8)
N4 C18 C19 C20 -4.5(6)
C17 C18 C19 C20 -179.3(4)
N4 C18 C19 C61A -174.8(7)
C17 C18 C19 C61A 10.4(9)
N4 C18 C19 C61 163.6(4)
C17 C18 C19 C61 -11.2(7)
C18 C19 C20 N5 -1.1(6)
C61A C19 C20 N5 168.8(7)
C61 C19 C20 N5 -168.8(4)
C18 C19 C20 C21 173.7(4)
C61A C19 C20 C21 -16.3(9)
C61 C19 C20 C21 6.1(7)
C19 C20 C21 C22 -174.2(4)
N5 C20 C21 C22 1.2(4)
C19 C20 C21 C67 10.6(7)
N5 C20 C21 C67 -174.0(4)
C20 C21 C22 C23 -0.4(4)
C67 C21 C22 C23 175.1(4)
C20 C21 C22 C69 -179.9(4)
C67 C21 C22 C69 -4.4(6)
C21 C22 C23 N5 -0.6(4)
C69 C22 C23 N5 178.9(3)
C21 C22 C23 C24 -179.0(4)
C69 C22 C23 C24 0.5(6)
N5 C23 C24 N6 132.2(4)
C22 C23 C24 N6 -49.5(5)
N5 C23 C24 C25 -49.0(5)
C22 C23 C24 C25 129.2(4)
N6 C24 C25 C26 -2.6(5)
C23 C24 C25 C26 178.8(3)
C24 C25 C26 C27 -0.6(5)
C25 C26 C27 C28 2.8(6)
C26 C27 C28 N6 -2.1(6)
C26 C27 C28 C29 174.3(4)
N6 C28 C29 N7 -121.7(4)
C27 C28 C29 N7 61.6(5)
N6 C28 C29 C30 61.2(5)
C27 C28 C29 C30 -115.5(5)
N7 C29 C30 C31 0.1(5)
C28 C29 C30 C31 177.6(4)
N7 C29 C30 C71 -175.8(4)
C28 C29 C30 C71 1.6(7)
C29 C30 C31 C32 0.3(5)
C71 C30 C31 C32 176.0(4)
C29 C30 C31 C73 178.0(4)
C71 C30 C31 C73 -6.3(8)
C30 C31 C32 N7 -0.7(5)
C73 C31 C32 N7 -178.1(5)
C30 C31 C32 C33 176.7(4)
C73 C31 C32 C33 -0.8(8)
N7 C32 C33 C34 2.0(6)
C31 C32 C33 C34 -175.2(4)
N7 C32 C33 C75 -178.9(3)
C31 C32 C33 C75 4.0(7)
C32 C33 C34 C35 174.1(4)
C75 C33 C34 C35 -5.0(7)
C32 C33 C34 N8 -3.1(6)
C75 C33 C34 N8 177.8(3)
N8 C34 C35 C36 1.2(4)
C33 C34 C35 C36 -176.2(4)
N8 C34 C35 C81 -178.0(4)
C33 C34 C35 C81 4.5(8)
C34 C35 C36 C37 -1.2(5)
C81 C35 C36 C37 178.1(4)
C34 C35 C36 C83 -178.3(4)
C81 C35 C36 C83 1.0(7)
C35 C36 C37 N8 0.8(5)
C83 C36 C37 N8 178.0(4)
C35 C36 C37 C38 -174.0(4)
C83 C36 C37 C38 3.2(7)
N8 C37 C38 N9 125.6(4)
C36 C37 C38 N9 -60.3(5)
N8 C37 C38 C39 -58.0(5)
C36 C37 C38 C39 116.1(5)
N9 C38 C39 C40 -0.5(6)
C37 C38 C39 C40 -176.6(4)
C38 C39 C40 C41 -1.6(6)
C39 C40 C41 C42 1.3(6)
C40 C41 C42 N9 1.2(6)
C40 C41 C42 C1 179.5(4)
N1 C1 C42 N9 -126.2(4)
C2 C1 C42 N9 57.3(5)
N1 C1 C42 C41 55.4(5)
C2 C1 C42 C41 -121.1(5)
C3 C2 C43 C44 -100.1(6)
C1 C2 C43 C44 76.2(6)
C2 C3 C45 C46 -80.4(5)
C4 C3 C45 C46 97.5(5)
C4 C5 C47 C52 -95.2(5)
C6 C5 C47 C52 85.6(5)
C4 C5 C47 C48 87.1(5)
C6 C5 C47 C48 -92.0(4)
C52 C47 C48 C49 -0.4(6)
C5 C47 C48 C49 177.3(4)
C47 C48 C49 C50 -1.0(6)
C48 C49 C50 C51 1.3(7)
C49 C50 C51 C52 -0.2(7)
C48 C47 C52 C51 1.5(6)
C5 C47 C52 C51 -176.1(4)
C50 C51 C52 C47 -1.3(6)
C8 C7 C53 C54 80.3(4)
C6 C7 C53 C54 -98.0(4)
C7 C8 C55 C56 102.6(5)
C9 C8 C55 C56 -73.6(5)
C15 C16 C57 C58 46.8(9)
C17 C16 C57 C58 -130.5(7)
C15 C16 C57 C58A 81.4(9)
C17 C16 C57 C58A -95.9(9)
C16 C17 C59 C60 -80.7(6)
C18 C17 C59 C60 103.2(5)
C20 C19 C61 C66 -101.9(5)
C18 C19 C61 C66 89.7(6)
C20 C19 C61 C62 83.2(5)
C18 C19 C61 C62 -85.2(5)
C66 C61 C62 C63 -0.3(3)
C19 C61 C62 C63 174.5(6)
C61 C62 C63 C64 -0.1(3)
C62 C63 C64 C65 0.3(6)
C63 C64 C65 C66 0.0(7)
C62 C61 C66 C65 0.6(5)
C19 C61 C66 C65 -174.3(7)
C64 C65 C66 C61 -0.4(7)
C20 C19 C61A C66A -81.3(10)
C18 C19 C61A C66A 89.3(10)
C20 C19 C61A C62A 99.6(7)
C18 C19 C61A C62A -89.8(7)
C66A C61A C62A C63A -0.1(3)
C19 C61A C62A C63A 179.1(10)
C61A C62A C63A C64A 0.0(3)
C62A C63A C64A C65A 0.0(6)
C63A C64A C65A C66A 0.1(8)
C62A C61A C66A C65A 0.2(6)
C19 C61A C66A C65A -178.8(12)
C64A C65A C66A C61A -0.2(8)
C22 C21 C67 C68 -88.3(5)
C20 C21 C67 C68 86.2(5)
C21 C22 C69 C70 -81.6(5)
C23 C22 C69 C70 99.1(5)
C31 C30 C71 C72 -106.4(5)
C29 C30 C71 C72 68.7(6)
C30 C31 C73 C74 82.4(6)
C32 C31 C73 C74 -100.5(7)
C32 C33 C75 C76 -94.7(5)
C34 C33 C75 C76 84.4(5)
C32 C33 C75 C80 83.0(5)
C34 C33 C75 C80 -97.9(5)
C80 C75 C76 C77 -0.9(7)
C33 C75 C76 C77 176.8(4)
C75 C76 C77 C78 0.2(8)
C76 C77 C78 C79 0.2(8)
C77 C78 C79 C80 -0.1(8)
C76 C75 C80 C79 1.0(7)
C33 C75 C80 C79 -176.7(4)
C78 C79 C80 C75 -0.5(7)
C36 C35 C81 C82 81.4(6)
C34 C35 C81 C82 -99.5(6)
C35 C36 C83 C84 104.4(6)
C37 C36 C83 C84 -72.2(6)
C2 C1 N1 C4 0.5(4)
C42 C1 N1 C4 -176.5(3)
C2 C1 N1 B1 174.1(3)
C42 C1 N1 B1 -2.9(6)
C5 C4 N1 C1 -176.6(3)
C3 C4 N1 C1 -0.6(4)
C5 C4 N1 B1 9.5(5)
C3 C4 N1 B1 -174.6(3)
C8 C9 N2 C6 0.5(4)
C10 C9 N2 C6 177.7(3)
C8 C9 N2 B1 -172.2(3)
C10 C9 N2 B1 5.0(5)
C5 C6 N2 C9 175.4(3)
C7 C6 N2 C9 -1.3(4)
C5 C6 N2 B1 -11.6(5)
C7 C6 N2 B1 171.7(3)
C13 C14 N3 C10 -2.7(5)
C15 C14 N3 C10 177.9(3)
C11 C10 N3 C14 2.4(5)
C9 C10 N3 C14 179.6(3)
C16 C15 N4 C18 -2.5(4)
C14 C15 N4 C18 175.2(3)
C16 C15 N4 B2 166.1(4)
C14 C15 N4 B2 -16.2(6)
C19 C18 N4 C15 -173.6(3)
C17 C18 N4 C15 2.4(4)
C19 C18 N4 B2 17.2(6)
C17 C18 N4 B2 -166.7(4)
C22 C23 N5 C20 1.3(4)
C24 C23 N5 C20 179.8(3)
C22 C23 N5 B2 -178.6(4)
C24 C23 N5 B2 0.0(6)
C19 C20 N5 C23 174.4(4)
C21 C20 N5 C23 -1.5(4)
C19 C20 N5 B2 -5.7(6)
C21 C20 N5 B2 178.4(3)
C25 C24 N6 C28 3.3(5)
C23 C24 N6 C28 -178.0(3)
C27 C28 N6 C24 -0.9(5)
C29 C28 N6 C24 -177.6(3)
C30 C29 N7 C32 -0.5(4)
C28 C29 N7 C32 -178.1(4)
C30 C29 N7 B3 173.7(4)
C28 C29 N7 B3 -3.9(6)
C33 C32 N7 C29 -177.0(4)
C31 C32 N7 C29 0.7(4)
C33 C32 N7 B3 8.6(6)
C31 C32 N7 B3 -173.6(4)
C36 C37 N8 C34 0.0(4)
C38 C37 N8 C34 174.9(3)
C36 C37 N8 B3 -176.6(4)
C38 C37 N8 B3 -1.7(6)
C35 C34 N8 C37 -0.7(4)
C33 C34 N8 C37 177.1(3)
C35 C34 N8 B3 176.0(4)
C33 C34 N8 B3 -6.1(6)
C39 C38 N9 C42 2.9(5)
C37 C38 N9 C42 179.3(3)
C41 C42 N9 C38 -3.3(5)
C1 C42 N9 C38 178.3(3)
C9 N2 B1 F2 -46.2(5)
C6 N2 B1 F2 142.1(3)
C9 N2 B1 F1 75.6(4)
C6 N2 B1 F1 -96.0(4)
C9 N2 B1 N1 -166.9(3)
C6 N2 B1 N1 21.5(4)
C1 N1 B1 F2 45.5(5)
C4 N1 B1 F2 -141.8(3)
C1 N1 B1 F1 -75.3(4)
C4 N1 B1 F1 97.3(4)
C1 N1 B1 N2 166.9(3)
C4 N1 B1 N2 -20.4(4)
C15 N4 B2 F4 50.7(5)
C18 N4 B2 F4 -142.4(3)
C15 N4 B2 F3 -70.0(5)
C18 N4 B2 F3 96.9(4)
C15 N4 B2 N5 172.0(3)
C18 N4 B2 N5 -21.2(5)
C23 N5 B2 F4 -43.5(5)
C20 N5 B2 F4 136.6(4)
C23 N5 B2 F3 78.0(5)
C20 N5 B2 F3 -101.9(4)
C23 N5 B2 N4 -164.9(3)
C20 N5 B2 N4 15.3(5)
C29 N7 B3 F6 50.8(6)
C32 N7 B3 F6 -135.9(4)
C29 N7 B3 F5 -71.5(5)
C32 N7 B3 F5 101.7(4)
C29 N7 B3 N8 171.5(3)
C32 N7 B3 N8 -15.3(5)
C37 N8 B3 F6 -48.5(6)
C34 N8 B3 F6 135.4(4)
C37 N8 B3 F5 72.9(5)
C34 N8 B3 F5 -103.1(4)
C37 N8 B3 N7 -170.0(4)
C34 N8 B3 N7 14.0(5)

loop_
_platon_squeeze_void_nr
_platon_squeeze_void_average_x
_platon_squeeze_void_average_y
_platon_squeeze_void_average_z
_platon_squeeze_void_volume
_platon_squeeze_void_count_electrons
_platon_squeeze_void_content
1 -0.014 0.000 0.000 684 172 ' '
2 0.000 0.500 0.500 487 109 ' '
